data_7155765
loop_
_publ_author_name
'Mykhailiuk, Pavel K.'

_publ_section_title
;
 Heptafluoroisopropyl diazomethane (i-C3F7CHN2): in situ generation and
 synthesis of pyrazoles
;
_journal_name_full 'Org. Biomol. Chem.'
_journal_paper_doi 10.1039/C7OB01579H
_journal_year 2017
_chemical_formula_sum 'C13 H6 F8 N2 O'
_chemical_formula_weight 358.20
_chemical_name_systematic
; 
 ? 
;
_space_group_IT_number 2
_symmetry_space_group_name_Hall '-P 1'
_symmetry_space_group_name_H-M 'P -1'
_atom_sites_solution_hydrogens geom
_atom_sites_solution_primary direct
_atom_sites_solution_secondary difmap
_audit_creation_method SHELXL-97
_audit_update_record
;
2017-06-23 deposited with the CCDC.
2017-07-14 downloaded from the CCDC.
;
_cell_angle_alpha 61.588(17)
_cell_angle_beta 74.909(16)
_cell_angle_gamma 90.027(15)
_cell_formula_units_Z 4
_cell_length_a 10.601(2)
_cell_length_b 12.112(2)
_cell_length_c 12.616(2)
_cell_measurement_temperature 100(2)
_cell_volume 1360.8(5)
_computing_structure_refinement 'SHELXL-97 (Sheldrick, 1997)'
_computing_structure_solution 'SHELXS-97 (Sheldrick, 1990)'
_diffrn_ambient_temperature 100(2)
_diffrn_measured_fraction_theta_full 0.934
_diffrn_measured_fraction_theta_max 0.934
_diffrn_radiation_monochromator graphite
_diffrn_radiation_source 'fine-focus sealed tube'
_diffrn_radiation_type MoK\a
_diffrn_radiation_wavelength 0.71073
_diffrn_reflns_av_R_equivalents 0.0810
_diffrn_reflns_av_sigmaI/netI 0.1207
_diffrn_reflns_limit_h_max 12
_diffrn_reflns_limit_h_min -12
_diffrn_reflns_limit_k_max 14
_diffrn_reflns_limit_k_min -14
_diffrn_reflns_limit_l_max 14
_diffrn_reflns_limit_l_min -14
_diffrn_reflns_number 9867
_diffrn_reflns_theta_full 25.00
_diffrn_reflns_theta_max 25.00
_diffrn_reflns_theta_min 3.17
_exptl_absorpt_coefficient_mu 0.187
_exptl_absorpt_correction_T_max 0.9815
_exptl_absorpt_correction_T_min 0.9635
_exptl_crystal_density_diffrn 1.748
_exptl_crystal_density_method 'not measured'
_exptl_crystal_F_000 712
_exptl_crystal_size_max 0.20
_exptl_crystal_size_mid 0.10
_exptl_crystal_size_min 0.10
_refine_diff_density_max 0.805
_refine_diff_density_min -0.663
_refine_diff_density_rms 0.101
_refine_ls_extinction_method none
_refine_ls_goodness_of_fit_ref 0.954
_refine_ls_hydrogen_treatment mixed
_refine_ls_matrix_type full
_refine_ls_number_parameters 433
_refine_ls_number_reflns 4476
_refine_ls_number_restraints 61
_refine_ls_restrained_S_all 0.970
_refine_ls_R_factor_all 0.1945
_refine_ls_R_factor_gt 0.1166
_refine_ls_shift/su_max 0.002
_refine_ls_shift/su_mean 0.000
_refine_ls_structure_factor_coef Fsqd
_refine_ls_weighting_details 'calc w=1/[\s^2^(Fo^2^)+(0.2000P)^2^+0.0000P] where P=(Fo^2^+2Fc^2^)/3'
_refine_ls_weighting_scheme calc
_refine_ls_wR_factor_gt 0.2876
_refine_ls_wR_factor_ref 0.3496
_reflns_number_gt 2028
_reflns_number_total 4476
_reflns_threshold_expression >2sigma(I)
_cod_data_source_file c7ob01579h2.cif
_cod_data_source_block tolm326
_cod_original_cell_volume 1360.8(4)
_cod_database_code 7155765

loop_
_symmetry_equiv_pos_as_xyz
'x, y, z'
'-x, -y, -z'

loop_
_atom_site_label
_atom_site_type_symbol
_atom_site_fract_x
_atom_site_fract_y
_atom_site_fract_z
_atom_site_U_iso_or_equiv
_atom_site_adp_type
_atom_site_occupancy
_atom_site_symmetry_multiplicity
_atom_site_calc_flag
_atom_site_refinement_flags
F1A F 0.8163(5) 0.0083(6) 0.7796(6) 0.094(2) Uani 1 1 d D
F2A F 0.9374(7) 0.2551(12) 0.6137(6) 0.232(7) Uani 1 1 d DU
F3A F 0.9792(5) 0.2127(5) 0.7770(6) 0.0942(18) Uani 1 1 d DU
F4A F 0.8549(16) 0.3477(10) 0.712(2) 0.345(12) Uani 1 1 d DU
F5A F 0.8073(8) 0.0107(6) 0.9672(6) 0.145(3) Uani 1 1 d DU
F6A F 0.6728(14) 0.1733(12) 0.9246(11) 0.369(12) Uani 1 1 d DU
F7A F 0.6240(6) -0.0308(5) 0.9537(4) 0.0981(19) Uani 1 1 d DU
F8A F 0.0053(4) 0.4706(5) 0.8757(4) 0.0683(13) Uani 1 1 d .
O1A O 0.4161(4) 0.3906(4) 0.4664(4) 0.0473(12) Uani 1 1 d .
N1A N 0.5780(6) 0.2165(6) 0.5709(5) 0.0632(18) Uani 1 1 d .
H1NA H 0.5619 0.2133 0.5074 0.076 Uiso 1 1 calc R
N2A N 0.6752(7) 0.1628(7) 0.6215(6) 0.072(2) Uani 1 1 d .
C1A C 0.6668(7) 0.1886(8) 0.7149(7) 0.066(2) Uani 1 1 d D
C2A C 0.5608(7) 0.2611(7) 0.7261(7) 0.059(2) Uani 1 1 d .
H2A H 0.5336 0.2911 0.7845 0.071 Uiso 1 1 calc R
C3A C 0.5084(6) 0.2760(6) 0.6307(6) 0.0447(16) Uani 1 1 d .
C4A C 0.4059(6) 0.3496(6) 0.5778(6) 0.0418(15) Uani 1 1 d .
C5A C 0.3018(6) 0.3805(7) 0.6596(6) 0.0457(16) Uani 1 1 d .
C6A C 0.2606(6) 0.3053(7) 0.7945(6) 0.0464(16) Uani 1 1 d .
H6A H 0.3034 0.2349 0.8350 0.056 Uiso 1 1 calc R
C7A C 0.1592(6) 0.3352(6) 0.8652(6) 0.0437(15) Uani 1 1 d .
H7A H 0.1285 0.2826 0.9543 0.052 Uiso 1 1 calc R
C8A C 0.1027(6) 0.4405(7) 0.8072(7) 0.0496(17) Uani 1 1 d .
C9A C 0.1369(7) 0.5160(7) 0.6754(7) 0.0563(19) Uani 1 1 d .
H9A H 0.0928 0.5863 0.6369 0.068 Uiso 1 1 calc R
C10A C 0.2366(6) 0.4849(6) 0.6036(6) 0.0490(17) Uani 1 1 d .
H10A H 0.2619 0.5353 0.5143 0.059 Uiso 1 1 calc R
C11A C 0.7709(6) 0.1221(5) 0.7729(5) 0.196(11) Uani 1 1 d D
C12A C 0.7117(7) 0.0695(6) 0.9169(6) 0.267(17) Uani 1 1 d DU
C13A C 0.8765(7) 0.2330(6) 0.7301(8) 0.123(6) Uani 1 1 d DU
F1B F 0.6809(6) 0.0372(6) 0.4092(5) 0.109(2) Uani 1 1 d .
F2B F 0.8860(6) 0.1870(7) 0.3838(6) 0.117(3) Uani 1 1 d .
F3B F 0.9591(5) 0.0488(5) 0.3334(5) 0.0846(16) Uani 1 1 d .
F4B F 0.9833(5) 0.2438(5) 0.1917(5) 0.0810(14) Uani 1 1 d .
F5B F 0.7951(8) -0.0503(5) 0.2623(6) 0.108(2) Uani 1 1 d .
F6B F 0.8532(5) 0.1472(5) 0.0915(5) 0.0817(15) Uani 1 1 d .
F7B F 0.6364(6) 0.0522(5) 0.2053(6) 0.102(2) Uani 1 1 d .
F8B F 0.8092(6) 0.8008(5) -0.4880(4) 0.0948(18) Uani 1 1 d .
O1B O 0.5462(4) 0.6197(5) 0.0849(4) 0.0501(12) Uani 1 1 d .
N1B N 0.5817(6) 0.3836(6) 0.2469(5) 0.0533(15) Uani 1 1 d .
H1NB H 0.5225 0.4185 0.2796 0.064 Uiso 1 1 calc R
N2B N 0.6150(6) 0.2709(6) 0.3163(5) 0.0524(15) Uani 1 1 d .
C1B C 0.7117(8) 0.2563(7) 0.2299(8) 0.061(2) Uani 1 1 d .
C2B C 0.7324(6) 0.3557(7) 0.1102(7) 0.0488(16) Uani 1 1 d .
H2B H 0.7925 0.3657 0.0346 0.059 Uiso 1 1 calc R
C3B C 0.6460(6) 0.4399(7) 0.1223(6) 0.0447(16) Uani 1 1 d .
C4B C 0.6172(6) 0.5657(6) 0.0373(6) 0.0419(15) Uani 1 1 d .
C5B C 0.6712(6) 0.6239(6) -0.1008(6) 0.0394(14) Uani 1 1 d .
C6B C 0.7171(6) 0.5526(7) -0.1631(6) 0.0449(16) Uani 1 1 d .
H6B H 0.7164 0.4637 -0.1160 0.054 Uiso 1 1 calc R
C7B C 0.7629(7) 0.6165(7) -0.2945(6) 0.0486(17) Uani 1 1 d .
H7B H 0.7946 0.5710 -0.3376 0.058 Uiso 1 1 calc R
C8B C 0.7624(10) 0.7434(8) -0.3610(7) 0.073(2) Uani 1 1 d .
C9B C 0.7106(11) 0.8157(8) -0.3041(8) 0.087(3) Uani 1 1 d .
H9B H 0.7052 0.9031 -0.3532 0.104 Uiso 1 1 calc R
C10B C 0.6683(8) 0.7548(7) -0.1747(7) 0.0571(19) Uani 1 1 d .
H10B H 0.6361 0.8021 -0.1337 0.069 Uiso 1 1 calc R
C11B C 0.7717(8) 0.1354(8) 0.2747(10) 0.068(2) Uani 1 1 d .
C12B C 0.7704(10) 0.0697(11) 0.2071(11) 0.088(3) Uani 1 1 d .
C13B C 0.9012(8) 0.1501(8) 0.2990(7) 0.057(2) Uani 1 1 d .

loop_
_atom_site_aniso_label
_atom_site_aniso_U_11
_atom_site_aniso_U_22
_atom_site_aniso_U_33
_atom_site_aniso_U_23
_atom_site_aniso_U_13
_atom_site_aniso_U_12
F1A 0.053(3) 0.169(6) 0.141(5) -0.131(5) -0.045(3) 0.053(3)
F2A 0.093(5) 0.399(16) 0.067(4) -0.013(6) -0.019(4) -0.124(7)
F3A 0.103(4) 0.103(4) 0.124(5) -0.067(4) -0.085(4) 0.058(3)
F4A 0.432(18) 0.202(10) 0.77(3) -0.339(16) -0.54(2) 0.237(12)
F5A 0.255(9) 0.084(4) 0.132(6) -0.031(4) -0.156(7) 0.042(5)
F6A 0.69(3) 0.448(18) 0.496(19) -0.451(18) -0.55(2) 0.53(2)
F7A 0.137(5) 0.080(4) 0.062(3) -0.022(3) -0.031(3) 0.049(4)
F8A 0.047(2) 0.086(3) 0.073(3) -0.047(3) -0.002(2) 0.019(2)
O1A 0.044(3) 0.053(3) 0.029(2) -0.013(2) -0.0017(19) 0.007(2)
N1A 0.058(4) 0.073(4) 0.038(3) -0.015(3) -0.009(3) 0.034(4)
N2A 0.068(4) 0.096(5) 0.033(3) -0.019(3) -0.011(3) 0.041(4)
C1A 0.055(4) 0.071(5) 0.032(4) 0.005(4) -0.011(3) 0.022(4)
C2A 0.040(4) 0.066(5) 0.042(4) -0.009(4) -0.004(3) 0.024(4)
C3A 0.034(3) 0.046(4) 0.044(4) -0.017(3) -0.005(3) 0.012(3)
C4A 0.036(3) 0.034(3) 0.035(4) -0.003(3) -0.007(3) 0.002(3)
C5A 0.043(4) 0.047(4) 0.033(4) -0.012(3) -0.006(3) 0.018(3)
C6A 0.034(3) 0.050(4) 0.043(4) -0.014(3) -0.010(3) 0.012(3)
C7A 0.036(3) 0.045(4) 0.032(3) -0.009(3) -0.003(3) 0.002(3)
C8A 0.034(4) 0.058(4) 0.048(4) -0.026(4) 0.002(3) -0.002(3)
C9A 0.046(4) 0.046(4) 0.064(5) -0.021(4) -0.011(4) 0.015(4)
C10A 0.040(4) 0.046(4) 0.031(3) 0.001(3) -0.005(3) -0.002(3)
C11A 0.050(6) 0.31(3) 0.072(8) 0.033(11) -0.022(6) -0.035(10)
C12A 0.35(3) 0.130(12) 0.176(17) 0.106(12) -0.22(2) -0.132(16)
C13A 0.247(15) 0.079(7) 0.158(11) -0.090(8) -0.172(12) 0.115(9)
F1B 0.132(5) 0.117(5) 0.046(3) -0.022(3) -0.014(3) 0.085(4)
F2B 0.127(5) 0.198(7) 0.107(5) -0.114(5) -0.082(4) 0.116(5)
F3B 0.062(3) 0.064(3) 0.108(4) -0.026(3) -0.030(3) 0.033(3)
F4B 0.060(3) 0.065(3) 0.091(4) -0.022(3) -0.015(3) 0.016(2)
F5B 0.202(7) 0.071(3) 0.101(4) -0.053(3) -0.101(5) 0.070(4)
F6B 0.095(4) 0.063(3) 0.064(3) -0.014(3) -0.024(3) 0.019(3)
F7B 0.135(5) 0.059(3) 0.134(5) -0.041(3) -0.089(4) 0.014(3)
F8B 0.154(5) 0.074(3) 0.041(3) -0.015(2) -0.032(3) 0.020(4)
O1B 0.040(3) 0.056(3) 0.054(3) -0.028(3) -0.011(2) 0.019(2)
N1B 0.055(4) 0.057(4) 0.050(4) -0.024(3) -0.022(3) 0.025(3)
N2B 0.044(3) 0.052(4) 0.049(3) -0.013(3) -0.017(3) 0.027(3)
C1B 0.075(5) 0.046(4) 0.074(6) -0.031(4) -0.037(4) 0.031(4)
C2B 0.039(4) 0.051(4) 0.049(4) -0.024(4) -0.003(3) 0.011(3)
C3B 0.031(3) 0.055(4) 0.041(4) -0.021(3) -0.006(3) 0.009(3)
C4B 0.032(3) 0.036(3) 0.054(4) -0.015(3) -0.021(3) 0.009(3)
C5B 0.036(3) 0.038(4) 0.037(4) -0.015(3) -0.007(3) 0.002(3)
C6B 0.042(4) 0.050(4) 0.045(4) -0.020(3) -0.024(3) 0.013(3)
C7B 0.050(4) 0.063(5) 0.032(4) -0.027(4) -0.005(3) 0.004(4)
C8B 0.113(7) 0.063(5) 0.031(4) -0.018(4) -0.013(4) 0.011(5)
C9B 0.164(10) 0.059(5) 0.037(4) -0.012(4) -0.051(5) 0.022(6)
C10B 0.075(5) 0.052(4) 0.050(4) -0.025(4) -0.028(4) 0.012(4)
C11B 0.055(5) 0.054(5) 0.127(8) -0.058(6) -0.045(5) 0.033(4)
C12B 0.074(6) 0.096(8) 0.090(8) -0.038(7) -0.032(6) 0.021(6)
C13B 0.063(5) 0.065(5) 0.053(5) -0.032(4) -0.026(4) 0.036(4)

loop_
_atom_type_symbol
_atom_type_description
_atom_type_scat_dispersion_real
_atom_type_scat_dispersion_imag
_atom_type_scat_source
C C 0.0033 0.0016 'International Tables Vol C Tables 4.2.6.8 and 6.1.1.4'
H H 0.0000 0.0000 'International Tables Vol C Tables 4.2.6.8 and 6.1.1.4'
N N 0.0061 0.0033 'International Tables Vol C Tables 4.2.6.8 and 6.1.1.4'
O O 0.0106 0.0060 'International Tables Vol C Tables 4.2.6.8 and 6.1.1.4'
F F 0.0171 0.0103 'International Tables Vol C Tables 4.2.6.8 and 6.1.1.4'

loop_
_geom_angle_atom_site_label_1
_geom_angle_atom_site_label_2
_geom_angle_atom_site_label_3
_geom_angle
N2A N1A C3A 111.7(6)
C1A N2A N1A 105.6(6)
N2A C1A C2A 111.4(6)
N2A C1A C11A 104.1(6)
C2A C1A C11A 144.3(7)
C3A C2A C1A 103.1(6)
N1A C3A C2A 108.2(6)
N1A C3A C4A 117.7(6)
C2A C3A C4A 133.8(6)
O1A C4A C5A 121.9(6)
O1A C4A C3A 119.1(6)
C5A C4A C3A 118.7(6)
C10A C5A C6A 118.0(6)
C10A C5A C4A 119.3(6)
C6A C5A C4A 122.6(6)
C7A C6A C5A 120.0(6)
C8A C7A C6A 119.8(6)
F8A C8A C7A 120.0(6)
F8A C8A C9A 117.4(7)
C7A C8A C9A 122.5(6)
C10A C9A C8A 117.8(7)
C9A C10A C5A 121.6(6)
F1A C11A C1A 127.4(6)
F1A C11A C13A 116.9(5)
C1A C11A C13A 102.3(5)
F1A C11A C12A 97.1(4)
C1A C11A C12A 105.8(5)
C13A C11A C12A 104.6(6)
F7A C12A F5A 100.7(6)
F7A C12A F6A 121.3(9)
F5A C12A F6A 120.8(7)
F7A C12A C11A 103.8(4)
F5A C12A C11A 104.8(4)
F6A C12A C11A 103.2(4)
F4A C13A F2A 102.9(13)
F4A C13A F3A 103.3(5)
F2A C13A F3A 99.7(6)
F4A C13A C11A 126.0(8)
F2A C13A C11A 99.8(5)
F3A C13A C11A 120.1(6)
N2B N1B C3B 114.6(6)
N1B N2B C1B 103.2(6)
N2B C1B C2B 111.8(6)
N2B C1B C11B 118.3(7)
C2B C1B C11B 129.7(8)
C1B C2B C3B 105.6(6)
N1B C3B C2B 104.7(6)
N1B C3B C4B 118.9(6)
C2B C3B C4B 136.4(6)
O1B C4B C5B 120.9(6)
O1B C4B C3B 118.0(6)
C5B C4B C3B 121.1(6)
C10B C5B C6B 118.8(6)
C10B C5B C4B 117.9(6)
C6B C5B C4B 123.2(6)
C7B C6B C5B 118.6(6)
C8B C7B C6B 120.3(6)
F8B C8B C7B 117.9(7)
F8B C8B C9B 119.0(7)
C7B C8B C9B 123.1(7)
C10B C9B C8B 117.2(8)
C9B C10B C5B 121.9(7)
C12B C11B C1B 115.3(8)
C12B C11B C13B 115.3(7)
C1B C11B C13B 112.6(6)
C12B C11B F1B 101.4(7)
C1B C11B F1B 107.9(6)
C13B C11B F1B 102.5(7)
F5B C12B F6B 115.3(9)
F5B C12B C11B 115.7(8)
F6B C12B C11B 104.1(9)
F5B C12B F7B 101.7(8)
F6B C12B F7B 112.4(8)
C11B C12B F7B 107.6(8)
F3B C13B F2B 109.2(6)
F3B C13B F4B 108.0(6)
F2B C13B F4B 106.2(7)
F3B C13B C11B 114.6(7)
F2B C13B C11B 110.9(6)
F4B C13B C11B 107.7(7)

loop_
_geom_bond_atom_site_label_1
_geom_bond_atom_site_label_2
_geom_bond_distance
F1A C11A 1.432(5)
F2A C13A 1.333(5)
F3A C13A 1.338(5)
F4A C13A 1.328(5)
F5A C12A 1.358(5)
F6A C12A 1.362(5)
F7A C12A 1.339(5)
F8A C8A 1.335(7)
O1A C4A 1.221(7)
N1A N2A 1.357(8)
N1A C3A 1.364(9)
N2A C1A 1.338(11)
C1A C2A 1.446(10)
C1A C11A 1.504(5)
C2A C3A 1.390(10)
C3A C4A 1.494(9)
C4A C5A 1.483(9)
C5A C10A 1.407(9)
C5A C6A 1.433(9)
C6A C7A 1.375(9)
C7A C8A 1.365(10)
C8A C9A 1.403(10)
C9A C10A 1.381(10)
C11A C13A 1.530(5)
C11A C12A 1.550(5)
F1B C11B 1.565(11)
F2B C13B 1.317(8)
F3B C13B 1.305(8)
F4B C13B 1.342(9)
F5B C12B 1.341(12)
F6B C12B 1.345(12)
F7B C12B 1.444(11)
F8B C8B 1.350(9)
O1B C4B 1.222(7)
N1B N2B 1.334(7)
N1B C3B 1.349(9)
N2B C1B 1.368(10)
C1B C2B 1.370(11)
C1B C11B 1.507(10)
C2B C3B 1.406(9)
C3B C4B 1.477(9)
C4B C5B 1.474(9)
C5B C10B 1.411(9)
C5B C6B 1.431(9)
C6B C7B 1.393(9)
C7B C8B 1.357(11)
C8B C9B 1.407(12)
C9B C10B 1.372(11)
C11B C12B 1.418(13)
C11B C13B 1.511(10)

loop_
_geom_hbond_atom_site_label_D
_geom_hbond_atom_site_label_H
_geom_hbond_atom_site_label_A
_geom_hbond_distance_DH
_geom_hbond_distance_HA
_geom_hbond_distance_DA
_geom_hbond_angle_DHA
N1A H1NA N2B 0.88 2.08 2.870(8) 149.8
N1B H1NB O1A 0.88 2.19 2.906(7) 138.4

loop_
_geom_torsion_atom_site_label_1
_geom_torsion_atom_site_label_2
_geom_torsion_atom_site_label_3
_geom_torsion_atom_site_label_4
_geom_torsion
C3A N1A N2A C1A 0.1(9)
N1A N2A C1A C2A 0.2(9)
N1A N2A C1A C11A 177.2(6)
N2A C1A C2A C3A -0.3(9)
C11A C1A C2A C3A -175.4(10)
N2A N1A C3A C2A -0.3(9)
N2A N1A C3A C4A 174.6(6)
C1A C2A C3A N1A 0.4(8)
C1A C2A C3A C4A -173.4(7)
N1A C3A C4A O1A -24.6(9)
C2A C3A C4A O1A 148.7(8)
N1A C3A C4A C5A 161.0(6)
C2A C3A C4A C5A -25.7(11)
O1A C4A C5A C10A -17.9(10)
C3A C4A C5A C10A 156.4(6)
O1A C4A C5A C6A 159.8(6)
C3A C4A C5A C6A -25.9(10)
C10A C5A C6A C7A 0.8(10)
C4A C5A C6A C7A -176.9(6)
C5A C6A C7A C8A -3.6(10)
C6A C7A C8A F8A -179.2(6)
C6A C7A C8A C9A 5.1(10)
F8A C8A C9A C10A -179.4(6)
C7A C8A C9A C10A -3.5(11)
C8A C9A C10A C5A 0.6(11)
C6A C5A C10A C9A 0.7(10)
C4A C5A C10A C9A 178.5(6)
N2A C1A C11A F1A -30.4(9)
C2A C1A C11A F1A 144.8(11)
N2A C1A C11A C13A 108.2(7)
C2A C1A C11A C13A -76.6(13)
N2A C1A C11A C12A -142.6(6)
C2A C1A C11A C12A 32.6(14)
F1A C11A C12A F7A -57.0(6)
C1A C11A C12A F7A 75.1(7)
C13A C11A C12A F7A -177.3(5)
F1A C11A C12A F5A 48.2(5)
C1A C11A C12A F5A -179.7(6)
C13A C11A C12A F5A -72.0(6)
F1A C11A C12A F6A 175.6(7)
C1A C11A C12A F6A -52.3(8)
C13A C11A C12A F6A 55.3(8)
F1A C11A C13A F4A 176.7(11)
C1A C11A C13A F4A 32.8(13)
C12A C11A C13A F4A -77.4(12)
F1A C11A C13A F2A 62.6(8)
C1A C11A C13A F2A -81.2(7)
C12A C11A C13A F2A 168.6(6)
F1A C11A C13A F3A -44.8(10)
C1A C11A C13A F3A 171.4(7)
C12A C11A C13A F3A 61.2(8)
C3B N1B N2B C1B 2.4(8)
N1B N2B C1B C2B -2.5(8)
N1B N2B C1B C11B -178.4(6)
N2B C1B C2B C3B 1.8(8)
C11B C1B C2B C3B 177.1(7)
N2B N1B C3B C2B -1.4(8)
N2B N1B C3B C4B -179.4(5)
C1B C2B C3B N1B -0.3(7)
C1B C2B C3B C4B 177.2(7)
N1B C3B C4B O1B 7.4(9)
C2B C3B C4B O1B -169.9(7)
N1B C3B C4B C5B -172.0(6)
C2B C3B C4B C5B 10.8(11)
O1B C4B C5B C10B 16.3(9)
C3B C4B C5B C10B -164.4(6)
O1B C4B C5B C6B -159.1(6)
C3B C4B C5B C6B 20.3(9)
C10B C5B C6B C7B 2.9(9)
C4B C5B C6B C7B 178.2(6)
C5B C6B C7B C8B -0.6(10)
C6B C7B C8B F8B 179.3(7)
C6B C7B C8B C9B -3.4(13)
F8B C8B C9B C10B -177.8(8)
C7B C8B C9B C10B 5.0(15)
C8B C9B C10B C5B -2.4(13)
C6B C5B C10B C9B -1.4(11)
C4B C5B C10B C9B -176.9(8)
N2B C1B C11B C12B 126.7(9)
C2B C1B C11B C12B -48.4(12)
N2B C1B C11B C13B -98.2(9)
C2B C1B C11B C13B 86.7(10)
N2B C1B C11B F1B 14.2(9)
C2B C1B C11B F1B -160.9(8)
C1B C11B C12B F5B -165.4(8)
C13B C11B C12B F5B 60.7(13)
F1B C11B C12B F5B -49.2(10)
C1B C11B C12B F6B 67.0(10)
C13B C11B C12B F6B -66.9(10)
F1B C11B C12B F6B -176.8(6)
C1B C11B C12B F7B -52.5(11)
C13B C11B C12B F7B 173.6(8)
F1B C11B C12B F7B 63.7(8)
C12B C11B C13B F3B -42.5(12)
C1B C11B C13B F3B -177.6(7)
F1B C11B C13B F3B 66.8(8)
C12B C11B C13B F2B -166.6(8)
C1B C11B C13B F2B 58.3(11)
F1B C11B C13B F2B -57.3(8)
C12B C11B C13B F4B 77.7(10)
C1B C11B C13B F4B -57.5(9)
F1B C11B C13B F4B -173.1(5)
